data_4080141
loop_
_publ_author_name
'Kaneko, Hiroshi'
'Dietrich, H. Martin'
'Sch\"adle, Christoph'
'Maichle-M\"ossmer, C\"acilia'
'Tsurugi, Hayato'
'T\"ornroos, Karl W.'
'Mashima, Kazushi'
'Anwander, Reiner'

_publ_section_title
;
 Synthesis of Rare-Earth-Metal Iminopyrrolyl Complexes from Alkyl
 Precursors: Ln\\rightarrow Al N-Ancillary Ligand Transfer
;
_journal_issue 5
_journal_name_full Organometallics
_journal_page_first 1199
_journal_paper_doi 10.1021/om301002n
_journal_volume 32
_journal_year 2013
_chemical_formula_moiety 'C44 H72 Al2 La2 N4'
_chemical_formula_sum 'C44 H72 Al2 La2 N4'
_chemical_formula_weight 988.84
_chemical_name_systematic
; 
 ? 
;
_space_group_IT_number 14
_symmetry_cell_setting monoclinic
_symmetry_space_group_name_Hall '-P 2yn'
_symmetry_space_group_name_H-M 'P 1 21/n 1'
_atom_sites_solution_hydrogens geom
_atom_sites_solution_primary direct
_atom_sites_solution_secondary difmap
_audit_creation_method SHELXL-97
_cell_angle_alpha 90.00
_cell_angle_beta 109.1520(10)
_cell_angle_gamma 90.00
_cell_formula_units_Z 2
_cell_length_a 11.0471(5)
_cell_length_b 18.7061(9)
_cell_length_c 13.7101(6)
_cell_measurement_reflns_used 18395
_cell_measurement_temperature 120(2)
_cell_measurement_theta_max 30.68
_cell_measurement_theta_min 2.23
_cell_volume 2676.4(2)
_computing_cell_refinement
;
Bruker (2004). SAINT, version 6.45a, Bruker AXS Inc., Madison, 
Wisconsin, USA.
;
_computing_data_collection
;
Bruker (1999). SMART, version 5.054, Bruker AXS Inc., Madison, 
Wisconsin, USA.
;
_computing_data_reduction
;
Bruker (2004). SAINT, version 6.45a, Bruker AXS Inc., Madison, 
Wisconsin, USA.
;
_computing_molecular_graphics
;
Farrugia, L. J. (1999). ORTEP3 for Windows. Version 1.05. University 
of Glasgow, Scotland.
;
_computing_publication_material
;
Bruker AXS (2003). SHELXTL. Version 6.14. Bruker AXS Inc., Madison, 
Wisconsin, USA.
;
_computing_structure_refinement
;
Sheldrick, G. M. (2008). Acta Crystallographica, A64, 112-122.
;
_computing_structure_solution
;     
Sheldrick, G. M. (2008). Acta Crystallographica, A64, 112-122.
;
_diffrn_ambient_temperature 120(2)
_diffrn_detector_area_resol_mean '48 \um'
_diffrn_measured_fraction_theta_full 0.998
_diffrn_measured_fraction_theta_max 0.998
_diffrn_measurement_device_type 'Bruker-AXS SMART 2K CCD'
_diffrn_measurement_method 'omega scans'
_diffrn_radiation_monochromator graphite
_diffrn_radiation_source 'normal-focus sealed tube'
_diffrn_radiation_type MoK\a
_diffrn_radiation_wavelength 0.71073
_diffrn_reflns_av_R_equivalents 0.0380
_diffrn_reflns_av_sigmaI/netI 0.0250
_diffrn_reflns_limit_h_max 15
_diffrn_reflns_limit_h_min -15
_diffrn_reflns_limit_k_max 26
_diffrn_reflns_limit_k_min -26
_diffrn_reflns_limit_l_max 19
_diffrn_reflns_limit_l_min -19
_diffrn_reflns_number 45441
_diffrn_reflns_theta_full 30.69
_diffrn_reflns_theta_max 30.69
_diffrn_reflns_theta_min 1.91
_diffrn_standards_decay_% 0
_diffrn_standards_interval_count 1
_diffrn_standards_interval_time 28h
_exptl_absorpt_coefficient_mu 1.636
_exptl_absorpt_correction_T_max 0.9649
_exptl_absorpt_correction_T_min 0.5331
_exptl_absorpt_correction_type numerical
_exptl_absorpt_process_details
;
Bruker AXS (2003). SHELXTL. Version 6.14. 
Bruker AXS Inc., Madison, Wisconsin, USA. 
;
_exptl_crystal_colour colourless
_exptl_crystal_density_diffrn 1.227
_exptl_crystal_density_method 'not measured'
_exptl_crystal_description plate
_exptl_crystal_F_000 1008
_exptl_crystal_size_max 0.44
_exptl_crystal_size_mid 0.10
_exptl_crystal_size_min 0.02
_platon_squeeze_details
;
;
_refine_diff_density_max 2.447
_refine_diff_density_min -1.874
_refine_diff_density_rms 0.139
_refine_ls_extinction_method none
_refine_ls_goodness_of_fit_ref 1.244
_refine_ls_hydrogen_treatment mixed
_refine_ls_matrix_type full
_refine_ls_number_parameters 260
_refine_ls_number_reflns 8279
_refine_ls_number_restraints 12
_refine_ls_restrained_S_all 1.243
_refine_ls_R_factor_all 0.0530
_refine_ls_R_factor_gt 0.0503
_refine_ls_shift/su_max 0.001
_refine_ls_shift/su_mean 0.000
_refine_ls_structure_factor_coef Fsqd
_refine_ls_weighting_details 'calc w=1/[\s^2^(Fo^2^)+(0.0433P)^2^+8.3632P] where P=(Fo^2^+2Fc^2^)/3'
_refine_ls_weighting_scheme calc
_refine_ls_wR_factor_gt 0.1281
_refine_ls_wR_factor_ref 0.1294
_reflns_number_gt 7778
_reflns_number_total 8279
_reflns_threshold_expression I>2\s(I)
_cod_data_source_file om301002n_si_001.cif
_cod_data_source_block Compound7b
_cod_depositor_comments
;
The following automatic conversions were performed:

'_symmetry_cell_setting' value 'Monoclinic' changed to 'monoclinic'
according to the built-in table from CIF Core dictionary named
'cif_core.dic' version 2.4.1 from 2010-06-29.

Automatic conversion script
Id: cif_fix_values 1891 2012-01-12 08:04:46Z andrius 
;
_cod_original_sg_symbol_H-M 'P2(1)/n '
_cod_database_code 4080141

loop_
_symmetry_equiv_pos_as_xyz
'x, y, z'
'-x+1/2, y+1/2, -z+1/2'
'-x, -y, -z'
'x-1/2, -y-1/2, z-1/2'

loop_
_atom_site_label
_atom_site_type_symbol
_atom_site_fract_x
_atom_site_fract_y
_atom_site_fract_z
_atom_site_U_iso_or_equiv
_atom_site_adp_type
_atom_site_occupancy
_atom_site_symmetry_multiplicity
_atom_site_calc_flag
_atom_site_refinement_flags
La1 La 0.012158(18) 0.025708(12) 0.349681(15) 0.02567(7) Uani 1 1 d .
Al1 Al 0.05631(11) 0.15970(6) 0.21299(9) 0.0278(2) Uani 1 1 d .
N1 N 0.1527(3) 0.01078(16) 0.5385(2) 0.0236(5) Uani 1 1 d .
C1 C 0.1985(3) 0.04898(19) 0.6294(3) 0.0236(6) Uani 1 1 d .
H1A H 0.1889 0.0991 0.6351 0.028 Uiso 1 1 calc R
N2 N 0.1203(3) -0.08008(18) 0.3788(2) 0.0264(6) Uani 1 1 d .
C2 C 0.2605(3) 0.0044(2) 0.7112(3) 0.0242(6) Uani 1 1 d .
H2A H 0.2989 0.0178 0.7815 0.029 Uiso 1 1 calc R
C3 C 0.2551(4) -0.0653(2) 0.6690(3) 0.0277(7) Uani 1 1 d .
H3A H 0.2883 -0.1079 0.7059 0.033 Uiso 1 1 calc R
C4 C 0.1920(4) -0.05947(19) 0.5633(3) 0.0271(7) Uani 1 1 d .
C5 C 0.1840(5) -0.1150(2) 0.4806(3) 0.0369(9) Uani 1 1 d .
H5A H 0.2739 -0.1259 0.4841 0.044 Uiso 1 1 calc R
C6 C 0.1250(5) -0.1847(2) 0.4979(4) 0.0432(10) Uani 1 1 d .
H6A H 0.1338 -0.2204 0.4483 0.065 Uiso 1 1 calc R
H6B H 0.0340 -0.1773 0.4882 0.065 Uiso 1 1 calc R
H6C H 0.1690 -0.2016 0.5683 0.065 Uiso 1 1 calc R
C7 C 0.1541(3) -0.11035(18) 0.2954(3) 0.0225(6) Uani 1 1 d .
C8 C 0.0661(3) -0.15454(19) 0.2208(3) 0.0268(7) Uani 1 1 d .
C9 C 0.0965(4) -0.1775(2) 0.1354(3) 0.0321(8) Uani 1 1 d .
H9A H 0.0365 -0.2058 0.0845 0.038 Uiso 1 1 calc R
C10 C 0.2116(4) -0.1602(2) 0.1226(3) 0.0336(8) Uani 1 1 d .
H10A H 0.2305 -0.1765 0.0636 0.040 Uiso 1 1 calc R
C11 C 0.2997(4) -0.1189(2) 0.1968(3) 0.0301(7) Uani 1 1 d .
H11A H 0.3801 -0.1081 0.1889 0.036 Uiso 1 1 calc R
C12 C 0.2723(4) -0.09288(19) 0.2826(3) 0.0261(7) Uani 1 1 d .
C13 C -0.0586(4) -0.1784(2) 0.2329(3) 0.0320(8) Uani 1 1 d .
H13A H -0.0610 -0.1603 0.3008 0.038 Uiso 1 1 calc R
C14 C -0.1752(4) -0.1486(3) 0.1487(4) 0.0393(10) Uani 1 1 d .
H14A H -0.1702 -0.0963 0.1484 0.059 Uiso 1 1 calc R
H14B H -0.2534 -0.1632 0.1623 0.059 Uiso 1 1 calc R
H14C H -0.1770 -0.1672 0.0814 0.059 Uiso 1 1 calc R
C15 C -0.0663(5) -0.2604(3) 0.2345(5) 0.0495(12) Uani 1 1 d .
H15A H 0.0135 -0.2796 0.2827 0.074 Uiso 1 1 calc R
H15B H -0.0789 -0.2792 0.1651 0.074 Uiso 1 1 calc R
H15C H -0.1384 -0.2748 0.2568 0.074 Uiso 1 1 calc R
C16 C 0.3724(4) -0.0464(2) 0.3592(3) 0.0292(7) Uani 1 1 d .
H16A H 0.3373 -0.0312 0.4145 0.035 Uiso 1 1 calc R
C17 C 0.4961(4) -0.0885(3) 0.4100(4) 0.0405(10) Uani 1 1 d .
H17A H 0.4768 -0.1312 0.4437 0.061 Uiso 1 1 calc R
H17B H 0.5572 -0.0584 0.4615 0.061 Uiso 1 1 calc R
H17C H 0.5333 -0.1029 0.3572 0.061 Uiso 1 1 calc R
C18 C 0.4006(5) 0.0208(2) 0.3067(4) 0.0418(10) Uani 1 1 d .
H18A H 0.4614 0.0511 0.3582 0.063 Uiso 1 1 calc R
H18B H 0.3208 0.0473 0.2747 0.063 Uiso 1 1 calc R
H18C H 0.4376 0.0071 0.2535 0.063 Uiso 1 1 calc R
C19 C -0.0132(5) 0.0612(3) 0.1498(3) 0.0380(9) Uani 1 1 d D
H19A H -0.105(6) 0.046(3) 0.152(5) 0.057 Uiso 1 1 d D
H19B H 0.036(7) 0.028(3) 0.165(5) 0.057 Uiso 1 1 d D
H19C H -0.026(6) 0.067(3) 0.077(5) 0.057 Uiso 1 1 d D
C20 C 0.1516(5) 0.1493(2) 0.3694(3) 0.0370(9) Uani 1 1 d D
H20A H 0.202(6) 0.192(3) 0.377(5) 0.056 Uiso 1 1 d D
H20B H 0.227(6) 0.108(3) 0.401(5) 0.056 Uiso 1 1 d D
H20C H 0.108(6) 0.153(3) 0.427(5) 0.056 Uiso 1 1 d D
C21 C 0.1819(4) 0.1922(3) 0.1498(3) 0.0379(9) Uani 1 1 d .
H21A H 0.1379 0.2044 0.0772 0.057 Uiso 1 1 calc R
H21B H 0.2442 0.1541 0.1539 0.057 Uiso 1 1 calc R
H21C H 0.2266 0.2345 0.1865 0.057 Uiso 1 1 calc R
C22 C -0.0940(5) 0.2233(3) 0.1968(5) 0.0504(12) Uani 1 1 d .
H22A H -0.1289 0.2393 0.1249 0.076 Uiso 1 1 calc R
H22B H -0.0669 0.2649 0.2422 0.076 Uiso 1 1 calc R
H22C H -0.1600 0.1969 0.2152 0.076 Uiso 1 1 calc R

loop_
_atom_site_aniso_label
_atom_site_aniso_U_11
_atom_site_aniso_U_22
_atom_site_aniso_U_33
_atom_site_aniso_U_23
_atom_site_aniso_U_13
_atom_site_aniso_U_12
La1 0.02126(10) 0.03218(12) 0.02247(11) 0.00557(7) 0.00568(7) -0.00604(7)
Al1 0.0299(5) 0.0275(5) 0.0287(5) 0.0050(4) 0.0130(4) -0.0023(4)
N1 0.0228(13) 0.0224(13) 0.0242(13) 0.0012(10) 0.0060(11) -0.0030(10)
C1 0.0201(14) 0.0228(15) 0.0274(16) -0.0007(12) 0.0070(12) -0.0026(11)
N2 0.0247(13) 0.0336(16) 0.0232(13) -0.0058(11) 0.0109(11) -0.0064(12)
C2 0.0181(14) 0.0302(16) 0.0231(15) -0.0012(12) 0.0050(12) -0.0005(12)
C3 0.0306(17) 0.0284(17) 0.0262(16) 0.0031(13) 0.0120(14) 0.0047(13)
C4 0.0345(18) 0.0227(16) 0.0245(16) -0.0008(12) 0.0102(14) -0.0033(13)
C5 0.053(3) 0.0291(19) 0.0291(18) -0.0010(15) 0.0140(17) -0.0037(17)
C6 0.051(3) 0.033(2) 0.047(3) -0.0014(18) 0.017(2) 0.0004(19)
C7 0.0217(14) 0.0227(15) 0.0236(14) -0.0018(11) 0.0082(12) -0.0021(11)
C8 0.0251(16) 0.0209(15) 0.0296(17) -0.0021(12) 0.0025(13) -0.0011(12)
C9 0.0315(18) 0.0294(18) 0.0309(18) -0.0088(14) 0.0042(15) -0.0012(14)
C10 0.042(2) 0.0339(19) 0.0274(17) -0.0080(15) 0.0143(16) 0.0010(16)
C11 0.0315(18) 0.0316(18) 0.0312(18) -0.0043(14) 0.0154(15) -0.0029(14)
C12 0.0279(16) 0.0251(16) 0.0258(15) -0.0034(12) 0.0095(13) -0.0046(13)
C13 0.0215(15) 0.0277(17) 0.043(2) -0.0078(15) 0.0055(15) -0.0032(13)
C14 0.0245(17) 0.040(2) 0.048(2) -0.0151(18) 0.0039(16) 0.0050(15)
C15 0.030(2) 0.033(2) 0.084(4) -0.005(2) 0.017(2) -0.0086(17)
C16 0.0262(16) 0.0312(18) 0.0332(18) -0.0091(14) 0.0137(14) -0.0076(13)
C17 0.0281(18) 0.051(3) 0.042(2) -0.0114(19) 0.0110(17) -0.0056(17)
C18 0.046(2) 0.036(2) 0.051(3) -0.0102(18) 0.025(2) -0.0170(18)
C19 0.050(3) 0.036(2) 0.0256(18) 0.0021(15) 0.0087(17) -0.0116(18)
C20 0.050(2) 0.0309(19) 0.0305(19) -0.0006(15) 0.0129(17) -0.0126(18)
C21 0.037(2) 0.046(2) 0.037(2) 0.0024(17) 0.0201(17) -0.0083(18)
C22 0.041(2) 0.045(3) 0.070(3) 0.012(2) 0.025(2) 0.003(2)

loop_
_atom_type_symbol
_atom_type_description
_atom_type_scat_dispersion_real
_atom_type_scat_dispersion_imag
_atom_type_scat_source
C C 0.0033 0.0016 'International Tables Vol C Tables 4.2.6.8 and 6.1.1.4'
H H 0.0000 0.0000 'International Tables Vol C Tables 4.2.6.8 and 6.1.1.4'
N N 0.0061 0.0033 'International Tables Vol C Tables 4.2.6.8 and 6.1.1.4'
Al Al 0.0645 0.0514 'International Tables Vol C Tables 4.2.6.8 and 6.1.1.4'
La La -0.2871 2.4523 'International Tables Vol C Tables 4.2.6.8 and 6.1.1.4'

loop_
_exptl_crystal_face_index_h
_exptl_crystal_face_index_k
_exptl_crystal_face_index_l
_exptl_crystal_face_perp_dist
1.00 0.00 0.00 0.2200
-1.00 0.00 0.00 0.2200
0.00 1.00 0.00 0.0500
0.00 -1.00 0.00 0.0500
0.00 -1.00 1.00 0.1100
0.00 1.00 -1.00 0.1100

loop_
_geom_angle_atom_site_label_1
_geom_angle_atom_site_label_2
_geom_angle_atom_site_label_3
_geom_angle
_geom_angle_site_symmetry_1
_geom_angle_site_symmetry_3
N2 La1 N1 67.61(10) . .
N2 La1 C20 118.04(14) . .
N1 La1 C20 81.81(11) . .
N2 La1 C19 105.11(14) . .
N1 La1 C19 149.99(12) . .
C20 La1 C19 76.38(13) . .
N2 La1 C1 87.39(10) . 3_556
N1 La1 C1 95.18(10) . 3_556
C20 La1 C1 150.08(13) . 3_556
C19 La1 C1 113.95(12) . 3_556
N2 La1 N1 95.13(10) . 3_556
N1 La1 N1 73.12(10) . 3_556
C20 La1 N1 126.30(12) . 3_556
C19 La1 N1 136.77(12) . 3_556
C1 La1 N1 28.38(9) 3_556 3_556
N2 La1 C2 108.46(11) . 3_556
N1 La1 C2 119.80(10) . 3_556
C20 La1 C2 133.45(13) . 3_556
C19 La1 C2 90.20(13) . 3_556
C1 La1 C2 27.99(10) 3_556 3_556
N1 La1 C2 46.84(9) 3_556 3_556
N2 La1 C4 122.86(10) . 3_556
N1 La1 C4 84.53(10) . 3_556
C20 La1 C4 105.02(13) . 3_556
C19 La1 C4 120.80(14) . 3_556
C1 La1 C4 45.17(10) 3_556 3_556
N1 La1 C4 27.81(9) 3_556 3_556
C2 La1 C4 45.43(10) 3_556 3_556
N2 La1 C3 132.89(11) . 3_556
N1 La1 C3 111.70(10) . 3_556
C20 La1 C3 107.94(13) . 3_556
C19 La1 C3 94.64(13) . 3_556
C1 La1 C3 45.56(10) 3_556 3_556
N1 La1 C3 46.15(9) 3_556 3_556
C2 La1 C3 27.93(10) 3_556 3_556
C4 La1 C3 27.17(10) 3_556 3_556
N2 La1 Al1 126.85(8) . .
N1 La1 Al1 120.64(7) . .
C20 La1 Al1 39.05(9) . .
C19 La1 Al1 39.24(10) . .
C1 La1 Al1 136.57(7) 3_556 .
N1 La1 Al1 137.99(7) 3_556 .
C2 La1 Al1 108.69(8) 3_556 .
C4 La1 Al1 110.29(7) 3_556 .
C3 La1 Al1 95.19(8) 3_556 .
N2 La1 H19A 111.0(14) . .
N1 La1 H19A 172.7(15) . .
C20 La1 H19A 92.9(15) . .
C19 La1 H19A 22.7(15) . .
C1 La1 H19A 91.9(15) 3_556 .
N1 La1 H19A 114.1(15) 3_556 .
C2 La1 H19A 67.5(15) 3_556 .
C4 La1 H19A 101.8(15) 3_556 .
C3 La1 H19A 74.7(15) 3_556 .
Al1 La1 H19A 53.9(15) . .
N2 La1 H19B 88.1(15) . .
N1 La1 H19B 139.0(16) . .
C20 La1 H19B 81.5(15) . .
C19 La1 H19B 17.3(15) . .
C1 La1 H19B 117.0(15) 3_556 .
N1 La1 H19B 144.4(16) 3_556 .
C2 La1 H19B 98.6(16) 3_556 .
C4 La1 H19B 136.0(16) 3_556 .
C3 La1 H19B 109.0(16) 3_556 .
Al1 La1 H19B 49.9(14) . .
H19A La1 H19B 34(2) . .
N2 La1 H20C 125.9(13) . .
N1 La1 H20C 70.6(13) . .
C20 La1 H20C 22.3(13) . .
C19 La1 H20C 94.4(13) . .
C1 La1 H20C 129.5(14) 3_556 .
N1 La1 H20C 104.1(14) 3_556 .
C2 La1 H20C 121.7(13) 3_556 .
C4 La1 H20C 84.6(14) 3_556 .
C3 La1 H20C 93.8(13) 3_556 .
Al1 La1 H20C 55.2(13) . .
H19A La1 H20C 106(2) . .
H19B La1 H20C 102(2) . .
C21 Al1 C22 116.7(2) . .
C21 Al1 C20 107.2(2) . .
C22 Al1 C20 107.1(2) . .
C21 Al1 C19 108.1(2) . .
C22 Al1 C19 107.6(2) . .
C20 Al1 C19 110.07(18) . .
C21 Al1 La1 138.98(16) . .
C22 Al1 La1 104.27(16) . .
C20 Al1 La1 56.79(12) . .
C19 Al1 La1 56.78(12) . .
C1 N1 C4 106.0(3) . .
C1 N1 La1 141.0(2) . .
C4 N1 La1 112.8(2) . .
C1 N1 La1 75.29(19) . 3_556
C4 N1 La1 81.0(2) . 3_556
La1 N1 La1 106.88(10) . 3_556
N1 C1 C2 110.9(3) . .
N1 C1 La1 76.33(18) . 3_556
C2 C1 La1 79.9(2) . 3_556
N1 C1 H1A 124.6 . .
C2 C1 H1A 124.6 . .
La1 C1 H1A 111.3 3_556 .
C7 N2 C5 114.1(3) . .
C7 N2 La1 117.6(2) . .
C5 N2 La1 127.1(2) . .
C1 C2 C3 106.2(3) . .
C1 C2 La1 72.16(19) . 3_556
C3 C2 La1 78.7(2) . 3_556
C1 C2 H2A 126.9 . .
C3 C2 H2A 126.9 . .
La1 C2 H2A 114.7 3_556 .
C4 C3 C2 107.0(3) . .
C4 C3 La1 75.3(2) . 3_556
C2 C3 La1 73.4(2) . 3_556
C4 C3 H3A 126.5 . .
C2 C3 H3A 126.5 . .
La1 C3 H3A 117.0 3_556 .
C3 C4 N1 109.8(3) . .
C3 C4 C5 127.6(4) . .
N1 C4 C5 121.8(3) . .
C3 C4 La1 77.5(2) . 3_556
N1 C4 La1 71.2(2) . 3_556
C5 C4 La1 125.7(3) . 3_556
N2 C5 C6 115.4(4) . .
N2 C5 C4 107.0(3) . .
C6 C5 C4 113.3(4) . .
N2 C5 H5A 106.9 . .
C6 C5 H5A 106.9 . .
C4 C5 H5A 106.9 . .
C5 C6 H6A 109.5 . .
C5 C6 H6B 109.5 . .
H6A C6 H6B 109.5 . .
C5 C6 H6C 109.5 . .
H6A C6 H6C 109.5 . .
H6B C6 H6C 109.5 . .
C12 C7 C8 119.2(3) . .
C12 C7 N2 120.1(3) . .
C8 C7 N2 120.6(3) . .
C9 C8 C7 119.3(3) . .
C9 C8 C13 118.9(3) . .
C7 C8 C13 121.8(3) . .
C10 C9 C8 121.5(4) . .
C10 C9 H9A 119.2 . .
C8 C9 H9A 119.2 . .
C9 C10 C11 119.5(4) . .
C9 C10 H10A 120.2 . .
C11 C10 H10A 120.2 . .
C10 C11 C12 121.1(4) . .
C10 C11 H11A 119.4 . .
C12 C11 H11A 119.4 . .
C11 C12 C7 119.3(3) . .
C11 C12 C16 118.1(3) . .
C7 C12 C16 122.6(3) . .
C8 C13 C14 112.6(4) . .
C8 C13 C15 110.8(3) . .
C14 C13 C15 109.8(4) . .
C8 C13 H13A 107.8 . .
C14 C13 H13A 107.8 . .
C15 C13 H13A 107.8 . .
C13 C14 H14A 109.5 . .
C13 C14 H14B 109.5 . .
H14A C14 H14B 109.5 . .
C13 C14 H14C 109.5 . .
H14A C14 H14C 109.5 . .
H14B C14 H14C 109.5 . .
C13 C15 H15A 109.5 . .
C13 C15 H15B 109.5 . .
H15A C15 H15B 109.5 . .
C13 C15 H15C 109.5 . .
H15A C15 H15C 109.5 . .
H15B C15 H15C 109.5 . .
C12 C16 C18 111.0(3) . .
C12 C16 C17 111.0(3) . .
C18 C16 C17 110.3(4) . .
C12 C16 H16A 108.2 . .
C18 C16 H16A 108.2 . .
C17 C16 H16A 108.2 . .
C16 C17 H17A 109.5 . .
C16 C17 H17B 109.5 . .
H17A C17 H17B 109.5 . .
C16 C17 H17C 109.5 . .
H17A C17 H17C 109.5 . .
H17B C17 H17C 109.5 . .
C16 C18 H18A 109.5 . .
C16 C18 H18B 109.5 . .
H18A C18 H18B 109.5 . .
C16 C18 H18C 109.5 . .
H18A C18 H18C 109.5 . .
H18B C18 H18C 109.5 . .
Al1 C19 La1 83.98(14) . .
Al1 C19 H19A 117(4) . .
La1 C19 H19A 72(3) . .
Al1 C19 H19B 117(5) . .
La1 C19 H19B 74(5) . .
H19A C19 H19B 110(6) . .
Al1 C19 H19C 104(4) . .
La1 C19 H19C 172(4) . .
H19A C19 H19C 104(5) . .
H19B C19 H19C 102(6) . .
Al1 C20 La1 84.16(14) . .
Al1 C20 H20A 97(4) . .
La1 C20 H20A 179(4) . .
Al1 C20 H20B 122(3) . .
La1 C20 H20B 77(3) . .
H20A C20 H20B 102(5) . .
Al1 C20 H20C 125(3) . .
La1 C20 H20C 75(3) . .
H20A C20 H20C 105(5) . .
H20B C20 H20C 103(5) . .
Al1 C21 H21A 109.5 . .
Al1 C21 H21B 109.5 . .
H21A C21 H21B 109.5 . .
Al1 C21 H21C 109.5 . .
H21A C21 H21C 109.5 . .
H21B C21 H21C 109.5 . .
Al1 C22 H22A 109.5 . .
Al1 C22 H22B 109.5 . .
H22A C22 H22B 109.5 . .
Al1 C22 H22C 109.5 . .
H22A C22 H22C 109.5 . .
H22B C22 H22C 109.5 . .

loop_
_geom_bond_atom_site_label_1
_geom_bond_atom_site_label_2
_geom_bond_distance
_geom_bond_site_symmetry_2
La1 N2 2.278(3) .
La1 N1 2.560(3) .
La1 C20 2.743(4) .
La1 C19 2.743(4) .
La1 C1 2.809(3) 3_556
La1 N1 2.822(3) 3_556
La1 C2 2.905(3) 3_556
La1 C4 2.945(4) 3_556
La1 C3 2.973(4) 3_556
La1 Al1 3.2607(11) .
La1 H19A 2.61(6) .
La1 H19B 2.63(7) .
La1 H20C 2.67(6) .
Al1 C21 1.959(4) .
Al1 C22 1.994(5) .
Al1 C20 2.065(4) .
Al1 C19 2.074(5) .
N1 C1 1.380(4) .
N1 C4 1.391(5) .
N1 La1 2.822(3) 3_556
C1 C2 1.385(5) .
C1 La1 2.809(3) 3_556
C1 H1A 0.9500 .
N2 C7 1.431(4) .
N2 C5 1.492(5) .
C2 C3 1.420(5) .
C2 La1 2.905(3) 3_556
C2 H2A 0.9500 .
C3 C4 1.390(5) .
C3 La1 2.973(4) 3_556
C3 H3A 0.9500 .
C4 C5 1.519(5) .
C4 La1 2.945(4) 3_556
C5 C6 1.510(6) .
C5 H5A 1.0000 .
C6 H6A 0.9800 .
C6 H6B 0.9800 .
C6 H6C 0.9800 .
C7 C12 1.412(5) .
C7 C8 1.422(5) .
C8 C9 1.389(6) .
C8 C13 1.508(5) .
C9 C10 1.377(6) .
C9 H9A 0.9500 .
C10 C11 1.390(5) .
C10 H10A 0.9500 .
C11 C12 1.394(5) .
C11 H11A 0.9500 .
C12 C16 1.523(5) .
C13 C14 1.525(6) .
C13 C15 1.536(6) .
C13 H13A 1.0000 .
C14 H14A 0.9800 .
C14 H14B 0.9800 .
C14 H14C 0.9800 .
C15 H15A 0.9800 .
C15 H15B 0.9800 .
C15 H15C 0.9800 .
C16 C18 1.531(6) .
C16 C17 1.532(6) .
C16 H16A 1.0000 .
C17 H17A 0.9800 .
C17 H17B 0.9800 .
C17 H17C 0.9800 .
C18 H18A 0.9800 .
C18 H18B 0.9800 .
C18 H18C 0.9800 .
C19 H19A 1.06(7) .
C19 H19B 0.82(7) .
C19 H19C 0.97(6) .
C20 H20A 0.97(6) .
C20 H20B 1.12(6) .
C20 H20C 1.05(6) .
C21 H21A 0.9800 .
C21 H21B 0.9800 .
C21 H21C 0.9800 .
C22 H22A 0.9800 .
C22 H22B 0.9800 .
C22 H22C 0.9800 .

loop_
_geom_torsion_atom_site_label_1
_geom_torsion_atom_site_label_2
_geom_torsion_atom_site_label_3
_geom_torsion_atom_site_label_4
_geom_torsion
_geom_torsion_site_symmetry_1
_geom_torsion_site_symmetry_4
N2 La1 Al1 C21 -12.9(2) . .
N1 La1 Al1 C21 70.8(2) . .
C20 La1 Al1 C21 77.6(3) . .
C19 La1 Al1 C21 -79.2(3) . .
C1 La1 Al1 C21 -148.1(2) 3_556 .
N1 La1 Al1 C21 169.6(2) 3_556 .
C2 La1 Al1 C21 -145.1(2) 3_556 .
C4 La1 Al1 C21 166.6(2) 3_556 .
C3 La1 Al1 C21 -170.1(2) 3_556 .
N2 La1 Al1 C22 168.2(2) . .
N1 La1 Al1 C22 -108.1(2) . .
C20 La1 Al1 C22 -101.3(3) . .
C19 La1 Al1 C22 102.0(3) . .
C1 La1 Al1 C22 33.1(2) 3_556 .
N1 La1 Al1 C22 -9.3(2) 3_556 .
C2 La1 Al1 C22 36.1(2) 3_556 .
C4 La1 Al1 C22 -12.3(2) 3_556 .
C3 La1 Al1 C22 11.0(2) 3_556 .
N2 La1 Al1 C20 -90.5(2) . .
N1 La1 Al1 C20 -6.8(2) . .
C19 La1 Al1 C20 -156.8(3) . .
C1 La1 Al1 C20 134.4(2) 3_556 .
N1 La1 Al1 C20 92.0(2) 3_556 .
C2 La1 Al1 C20 137.34(19) 3_556 .
C4 La1 Al1 C20 89.02(19) 3_556 .
C3 La1 Al1 C20 112.27(19) 3_556 .
N2 La1 Al1 C19 66.3(2) . .
N1 La1 Al1 C19 150.0(2) . .
C20 La1 Al1 C19 156.8(3) . .
C1 La1 Al1 C19 -68.9(2) 3_556 .
N1 La1 Al1 C19 -111.2(2) 3_556 .
C2 La1 Al1 C19 -65.9(2) 3_556 .
C4 La1 Al1 C19 -114.2(2) 3_556 .
C3 La1 Al1 C19 -91.0(2) 3_556 .
N2 La1 N1 C1 169.6(4) . .
C20 La1 N1 C1 44.6(4) . .
C19 La1 N1 C1 88.2(4) . .
C1 La1 N1 C1 -105.4(3) 3_556 .
N1 La1 N1 C1 -87.3(4) 3_556 .
C2 La1 N1 C1 -91.3(4) 3_556 .
C4 La1 N1 C1 -61.4(4) 3_556 .
C3 La1 N1 C1 -61.5(4) 3_556 .
Al1 La1 N1 C1 48.9(4) . .
N2 La1 N1 C4 -15.9(2) . .
C20 La1 N1 C4 -140.8(3) . .
C19 La1 N1 C4 -97.3(3) . .
C1 La1 N1 C4 69.1(2) 3_556 .
N1 La1 N1 C4 87.2(2) 3_556 .
C2 La1 N1 C4 83.2(3) 3_556 .
C4 La1 N1 C4 113.1(2) 3_556 .
C3 La1 N1 C4 113.0(2) 3_556 .
Al1 La1 N1 C4 -136.5(2) . .
N2 La1 N1 La1 -103.07(12) . 3_556
C20 La1 N1 La1 131.97(14) . 3_556
C19 La1 N1 La1 175.5(2) . 3_556
C1 La1 N1 La1 -18.05(11) 3_556 3_556
N1 La1 N1 La1 0.0 3_556 3_556
C2 La1 N1 La1 -3.94(15) 3_556 3_556
C4 La1 N1 La1 25.90(10) 3_556 3_556
C3 La1 N1 La1 25.85(14) 3_556 3_556
Al1 La1 N1 La1 136.28(7) . 3_556
C4 N1 C1 C2 -2.6(4) . .
La1 N1 C1 C2 172.1(3) . .
La1 N1 C1 C2 73.3(3) 3_556 .
C4 N1 C1 La1 -75.9(2) . 3_556
La1 N1 C1 La1 98.8(3) . 3_556
N1 La1 N2 C7 -150.2(3) . .
C20 La1 N2 C7 -83.4(3) . .
C19 La1 N2 C7 -1.0(3) . .
C1 La1 N2 C7 113.1(2) 3_556 .
N1 La1 N2 C7 140.5(2) 3_556 .
C2 La1 N2 C7 94.4(2) 3_556 .
C4 La1 N2 C7 142.7(2) 3_556 .
C3 La1 N2 C7 110.4(2) 3_556 .
Al1 La1 N2 C7 -37.8(3) . .
N1 La1 N2 C5 16.4(3) . .
C20 La1 N2 C5 83.2(3) . .
C19 La1 N2 C5 165.5(3) . .
C1 La1 N2 C5 -80.3(3) 3_556 .
N1 La1 N2 C5 -53.0(3) 3_556 .
C2 La1 N2 C5 -99.1(3) 3_556 .
C4 La1 N2 C5 -50.8(3) 3_556 .
C3 La1 N2 C5 -83.0(3) 3_556 .
Al1 La1 N2 C5 128.7(3) . .
N1 C1 C2 C3 1.0(4) . .
La1 C1 C2 C3 72.0(2) 3_556 .
N1 C1 C2 La1 -71.0(2) . 3_556
C1 C2 C3 C4 1.0(4) . .
La1 C2 C3 C4 68.4(3) 3_556 .
C1 C2 C3 La1 -67.4(2) . 3_556
C2 C3 C4 N1 -2.6(4) . .
La1 C3 C4 N1 64.4(3) 3_556 .
C2 C3 C4 C5 167.1(4) . .
La1 C3 C4 C5 -125.8(4) 3_556 .
C2 C3 C4 La1 -67.1(2) . 3_556
C1 N1 C4 C3 3.2(4) . .
La1 N1 C4 C3 -173.2(2) . .
La1 N1 C4 C3 -68.6(3) 3_556 .
C1 N1 C4 C5 -167.2(4) . .
La1 N1 C4 C5 16.3(4) . .
La1 N1 C4 C5 121.0(4) 3_556 .
C1 N1 C4 La1 71.8(2) . 3_556
La1 N1 C4 La1 -104.64(15) . 3_556
C7 N2 C5 C6 -79.4(5) . .
La1 N2 C5 C6 113.7(4) . .
C7 N2 C5 C4 153.5(3) . .
La1 N2 C5 C4 -13.4(5) . .
C3 C4 C5 N2 -172.9(4) . .
N1 C4 C5 N2 -4.3(5) . .
La1 C4 C5 N2 84.5(4) 3_556 .
C3 C4 C5 C6 58.7(6) . .
N1 C4 C5 C6 -132.7(4) . .
La1 C4 C5 C6 -43.9(5) 3_556 .
C5 N2 C7 C12 -78.4(4) . .
La1 N2 C7 C12 89.9(3) . .
C5 N2 C7 C8 105.6(4) . .
La1 N2 C7 C8 -86.1(4) . .
C12 C7 C8 C9 -2.2(5) . .
N2 C7 C8 C9 173.8(3) . .
C12 C7 C8 C13 176.6(3) . .
N2 C7 C8 C13 -7.4(5) . .
C7 C8 C9 C10 1.9(6) . .
C13 C8 C9 C10 -176.9(4) . .
C8 C9 C10 C11 0.0(6) . .
C9 C10 C11 C12 -1.8(6) . .
C10 C11 C12 C7 1.5(6) . .
C10 C11 C12 C16 -178.5(4) . .
C8 C7 C12 C11 0.5(5) . .
N2 C7 C12 C11 -175.5(3) . .
C8 C7 C12 C16 -179.5(3) . .
N2 C7 C12 C16 4.5(5) . .
C9 C8 C13 C14 -65.7(5) . .
C7 C8 C13 C14 115.4(4) . .
C9 C8 C13 C15 57.7(5) . .
C7 C8 C13 C15 -121.1(4) . .
C11 C12 C16 C18 59.9(5) . .
C7 C12 C16 C18 -120.1(4) . .
C11 C12 C16 C17 -63.1(5) . .
C7 C12 C16 C17 116.9(4) . .
C21 Al1 C19 La1 137.31(17) . .
C22 Al1 C19 La1 -95.8(2) . .
C20 Al1 C19 La1 20.6(2) . .
N2 La1 C19 Al1 -130.64(15) . .
N1 La1 C19 Al1 -59.4(3) . .
C20 La1 C19 Al1 -14.82(16) . .
C1 La1 C19 Al1 135.43(14) 3_556 .
N1 La1 C19 Al1 114.36(15) 3_556 .
C2 La1 C19 Al1 120.15(16) 3_556 .
C4 La1 C19 Al1 84.73(17) 3_556 .
C3 La1 C19 Al1 92.54(16) 3_556 .
C21 Al1 C20 La1 -137.87(17) . .
C22 Al1 C20 La1 96.15(19) . .
C19 Al1 C20 La1 -20.6(2) . .
N2 La1 C20 Al1 114.96(15) . .
N1 La1 C20 Al1 174.12(17) . .
C19 La1 C20 Al1 14.89(17) . .
C1 La1 C20 Al1 -99.7(2) 3_556 .
N1 La1 C20 Al1 -123.90(13) 3_556 .
C2 La1 C20 Al1 -62.1(2) 3_556 .
C4 La1 C20 Al1 -103.83(15) 3_556 .
C3 La1 C20 Al1 -75.63(17) 3_556 .

loop_
_platon_squeeze_void_nr
_platon_squeeze_void_average_x
_platon_squeeze_void_average_y
_platon_squeeze_void_average_z
_platon_squeeze_void_volume
_platon_squeeze_void_count_electrons
_platon_squeeze_void_content
1 0.000 0.500 0.500 223 49 ' '
2 0.500 0.000 0.000 223 49 ' '
